data_1505371
loop_
_publ_author_name
'Chen, Yunfeng'
'She, Nengfang'
'Meng, Xianggao'
'Yin, Guodong'
'Wu, Anxin'
'Isaacs, Lyle'

_publ_section_title
;
 Chiral molecular clips control orthogonal crystalline organization.
;
_journal_issue 10
_journal_name_full 'Organic letters'
_journal_page_first 1899
_journal_page_last 1902
_journal_paper_doi 10.1021/ol0704340
_journal_volume 9
_journal_year 2007
_chemical_formula_sum 'C36 H35 N5 O8'
_chemical_formula_weight 665.69
_chemical_name_systematic
; 
 ? 
;
_space_group_IT_number 2
_symmetry_cell_setting triclinic
_symmetry_space_group_name_Hall '-P 1'
_symmetry_space_group_name_H-M 'P -1'
_atom_sites_solution_hydrogens geom
_atom_sites_solution_primary direct
_atom_sites_solution_secondary difmap
_audit_creation_method SHELXL-97
_cell_angle_alpha 114.321(2)
_cell_angle_beta 95.803(2)
_cell_angle_gamma 99.911(2)
_cell_formula_units_Z 2
_cell_length_a 9.8983(11)
_cell_length_b 12.4761(13)
_cell_length_c 14.5525(16)
_cell_measurement_reflns_used 823
_cell_measurement_temperature 292(2)
_cell_measurement_theta_max 18.00
_cell_measurement_theta_min 2.39
_cell_volume 1583.3(3)
_computing_cell_refinement 'Bruker SMART'
_computing_data_collection 'Bruker SMART'
_computing_data_reduction 'Bruker SAINT'
_computing_molecular_graphics 'Bruker SHELXTL'
_computing_publication_material 'Bruker SHELXTL'
_computing_structure_refinement 'SHELXL-97 (Sheldrick, 1997)'
_computing_structure_solution 'SHELXS-97 (Sheldrick, 1990)'
_diffrn_ambient_temperature 292(2)
_diffrn_measured_fraction_theta_full 0.989
_diffrn_measured_fraction_theta_max 0.989
_diffrn_measurement_device_type 'CCD area detector'
_diffrn_measurement_method 'phi and omega scans'
_diffrn_radiation_monochromator graphite
_diffrn_radiation_source 'fine-focus sealed tube'
_diffrn_radiation_type MoK\a
_diffrn_radiation_wavelength 0.71073
_diffrn_reflns_av_R_equivalents 0.0868
_diffrn_reflns_av_sigmaI/netI 0.1807
_diffrn_reflns_limit_h_max 12
_diffrn_reflns_limit_h_min -12
_diffrn_reflns_limit_k_max 15
_diffrn_reflns_limit_k_min -9
_diffrn_reflns_limit_l_max 17
_diffrn_reflns_limit_l_min -17
_diffrn_reflns_number 11290
_diffrn_reflns_theta_full 26.00
_diffrn_reflns_theta_max 26.00
_diffrn_reflns_theta_min 1.56
_exptl_absorpt_coefficient_mu 0.100
_exptl_absorpt_correction_T_max 0.9940
_exptl_absorpt_correction_T_min 0.9802
_exptl_absorpt_correction_type none
_exptl_crystal_colour yellow
_exptl_crystal_density_diffrn 1.396
_exptl_crystal_density_meas 0
_exptl_crystal_density_method 'not measured'
_exptl_crystal_description plate
_exptl_crystal_F_000 700
_exptl_crystal_size_max 0.20
_exptl_crystal_size_mid 0.10
_exptl_crystal_size_min 0.06
_refine_diff_density_max 0.247
_refine_diff_density_min -0.225
_refine_diff_density_rms 0.052
_refine_ls_extinction_method none
_refine_ls_goodness_of_fit_ref 0.726
_refine_ls_hydrogen_treatment constr
_refine_ls_matrix_type full
_refine_ls_number_parameters 446
_refine_ls_number_reflns 6155
_refine_ls_number_restraints 0
_refine_ls_restrained_S_all 0.726
_refine_ls_R_factor_all 0.1584
_refine_ls_R_factor_gt 0.0517
_refine_ls_shift/su_max 0.001
_refine_ls_shift/su_mean 0.000
_refine_ls_structure_factor_coef Fsqd
_refine_ls_weighting_details 'calc w=1/[\s^2^(Fo^2^)+(0.0183P)^2^+0.0000P] where P=(Fo^2^+2Fc^2^)/3'
_refine_ls_weighting_scheme calc
_refine_ls_wR_factor_gt 0.0766
_refine_ls_wR_factor_ref 0.0995
_reflns_number_gt 2247
_reflns_number_total 6155
_reflns_threshold_expression >2sigma(I)
_cod_data_source_file ol0704340si20070220_063540.cif
_cod_data_source_block compound5
_cod_depositor_comments
;
The following automatic conversions were performed:

'_symmetry_cell_setting' value 'Triclinic' changed to 'triclinic'
according to /home/saulius/struct/CIF-dictionaries/cif_core.dic
dictionary named 'cif_core.dic' version 2.4.1 from 2010-06-29.

Automatic conversion script
Id: cif_fix_values 1715 2011-07-08 13:25:40Z adriana 
;
_cod_original_sg_symbol_H-M P-1
_cod_database_code 1505371

loop_
_symmetry_equiv_pos_as_xyz
'x, y, z'
'-x, -y, -z'

loop_
_atom_site_label
_atom_site_type_symbol
_atom_site_fract_x
_atom_site_fract_y
_atom_site_fract_z
_atom_site_U_iso_or_equiv
_atom_site_adp_type
_atom_site_occupancy
_atom_site_symmetry_multiplicity
_atom_site_calc_flag
_atom_site_refinement_flags
C1 C 0.6857(3) -0.1749(3) 0.5014(3) 0.0717(12) Uani 1 1 d .
H1A H 0.7694 -0.2006 0.4837 0.107 Uiso 1 1 calc R
H1B H 0.6057 -0.2378 0.4576 0.107 Uiso 1 1 calc R
H1C H 0.6836 -0.1583 0.5718 0.107 Uiso 1 1 calc R
C2 C 1.2030(4) 0.3620(3) 0.7677(3) 0.0817(14) Uani 1 1 d .
H2A H 1.1522 0.3487 0.8164 0.123 Uiso 1 1 calc R
H2B H 1.2585 0.4436 0.7984 0.123 Uiso 1 1 calc R
H2C H 1.2630 0.3067 0.7479 0.123 Uiso 1 1 calc R
C3 C 0.7947(4) 0.0260(3) 0.5361(3) 0.0438(9) Uani 1 1 d .
C4 C 0.9056(4) 0.0331(3) 0.6062(3) 0.0513(10) Uani 1 1 d .
H4 H 0.9088 -0.0322 0.6211 0.062 Uiso 1 1 calc R
C5 C 1.0118(3) 0.1376(3) 0.6541(3) 0.0481(10) Uani 1 1 d .
H5 H 1.0855 0.1427 0.7018 0.058 Uiso 1 1 calc R
C6 C 1.0081(3) 0.2340(3) 0.6309(3) 0.0419(9) Uani 1 1 d .
C7 C 0.8988(3) 0.2278(3) 0.5599(2) 0.0360(8) Uani 1 1 d .
C8 C 0.7917(3) 0.1229(3) 0.5114(2) 0.0375(8) Uani 1 1 d .
C9 C 0.6657(3) 0.1125(3) 0.4363(2) 0.0427(9) Uani 1 1 d .
H9A H 0.6038 0.0333 0.4130 0.051 Uiso 1 1 calc R
H9B H 0.6155 0.1722 0.4731 0.051 Uiso 1 1 calc R
C10 C 0.8962(3) 0.3363(3) 0.5369(2) 0.0398(9) Uani 1 1 d .
H10A H 0.8168 0.3683 0.5601 0.048 Uiso 1 1 calc R
H10B H 0.9801 0.3991 0.5763 0.048 Uiso 1 1 calc R
C11 C 0.7282(3) 0.0369(3) 0.2641(3) 0.0375(9) Uani 1 1 d .
C12 C 1.0028(4) 0.3203(3) 0.3855(3) 0.0408(9) Uani 1 1 d .
C13 C 0.7580(3) 0.2470(3) 0.3535(2) 0.0340(8) Uani 1 1 d .
C14 C 0.6549(3) 0.3284(3) 0.3784(3) 0.0419(9) Uani 1 1 d .
C15 C 0.6204(3) 0.5184(3) 0.3955(3) 0.0539(10) Uani 1 1 d .
H15A H 0.6773 0.5916 0.3984 0.065 Uiso 1 1 calc R
H15B H 0.6075 0.5343 0.4648 0.065 Uiso 1 1 calc R
C16 C 0.4804(4) 0.4885(3) 0.3288(3) 0.0739(13) Uani 1 1 d .
H16A H 0.4915 0.4666 0.2591 0.111 Uiso 1 1 calc R
H16B H 0.4405 0.5578 0.3524 0.111 Uiso 1 1 calc R
H16C H 0.4197 0.4220 0.3323 0.111 Uiso 1 1 calc R
C17 C 0.8105(3) 0.2164(3) 0.2492(2) 0.0390(9) Uani 1 1 d .
C18 C 0.7355(4) 0.2560(3) 0.1749(3) 0.0500(10) Uani 1 1 d .
C19 C 0.5100(4) 0.2344(4) 0.0837(3) 0.0785(13) Uani 1 1 d .
H19A H 0.4143 0.2207 0.0938 0.094 Uiso 1 1 calc R
H19B H 0.5419 0.3194 0.1002 0.094 Uiso 1 1 calc R
C20 C 0.5149(4) 0.1622(4) -0.0212(3) 0.0977(16) Uani 1 1 d .
H20A H 0.6073 0.1829 -0.0332 0.147 Uiso 1 1 calc R
H20B H 0.4492 0.1771 -0.0651 0.147 Uiso 1 1 calc R
H20C H 0.4915 0.0782 -0.0358 0.147 Uiso 1 1 calc R
C21 C 0.8417(3) 0.0175(3) 0.1146(2) 0.0443(9) Uani 1 1 d .
H21A H 0.8293 0.0501 0.0650 0.053 Uiso 1 1 calc R
H21B H 0.7886 -0.0659 0.0828 0.053 Uiso 1 1 calc R
C22 C 1.0554(3) 0.2502(3) 0.2116(2) 0.0511(10) Uani 1 1 d .
H22A H 1.1396 0.3148 0.2409 0.061 Uiso 1 1 calc R
H22B H 1.0148 0.2479 0.1471 0.061 Uiso 1 1 calc R
C23 C 0.9956(3) 0.0206(3) 0.1400(2) 0.0422(9) Uani 1 1 d .
C24 C 1.0953(4) 0.1312(3) 0.1896(2) 0.0451(9) Uani 1 1 d .
C25 C 1.2330(4) 0.1311(3) 0.2158(3) 0.0573(11) Uani 1 1 d .
H25 H 1.2990 0.2043 0.2509 0.069 Uiso 1 1 calc R
C26 C 1.2746(4) 0.0248(4) 0.1910(3) 0.0641(12) Uani 1 1 d .
H26 H 1.3682 0.0265 0.2086 0.077 Uiso 1 1 calc R
C27 C 1.1777(4) -0.0851(4) 0.1400(3) 0.0624(11) Uani 1 1 d .
H27 H 1.2067 -0.1568 0.1233 0.075 Uiso 1 1 calc R
C28 C 1.0375(4) -0.0889(3) 0.1135(3) 0.0480(10) Uani 1 1 d .
C29 C 0.9427(4) -0.2057(4) 0.0561(3) 0.0521(10) Uani 1 1 d .
C30 C 0.8759(4) -0.3059(4) 0.0051(3) 0.0547(11) Uani 1 1 d .
C31 C 0.8017(4) -0.4296(3) -0.0600(3) 0.0494(10) Uani 1 1 d .
C32 C 0.6638(4) -0.4741(3) -0.0618(3) 0.0580(11) Uani 1 1 d .
H32 H 0.6159 -0.4229 -0.0184 0.070 Uiso 1 1 calc R
C33 C 0.8685(4) -0.5085(4) -0.1256(3) 0.0722(13) Uani 1 1 d .
H33 H 0.9618 -0.4817 -0.1265 0.087 Uiso 1 1 calc R
C34 C 0.5942(4) -0.5923(4) -0.1259(3) 0.0599(11) Uani 1 1 d .
H34 H 0.5014 -0.6195 -0.1242 0.072 Uiso 1 1 calc R
C35 C 0.7999(4) -0.6261(3) -0.1897(3) 0.0740(13) Uani 1 1 d .
H35 H 0.8482 -0.6774 -0.2326 0.089 Uiso 1 1 calc R
C36 C 0.6609(4) -0.6702(4) -0.1922(3) 0.0573(11) Uani 1 1 d .
N1 N 0.6965(2) 0.1289(2) 0.3463(2) 0.0379(7) Uani 1 1 d .
N2 N 0.8875(2) 0.3094(2) 0.42913(19) 0.0352(7) Uani 1 1 d .
N3 N 0.7860(2) 0.0866(2) 0.2050(2) 0.0402(7) Uani 1 1 d .
N4 N 0.9564(3) 0.2792(2) 0.2816(2) 0.0413(7) Uani 1 1 d .
N5 N 0.5913(3) -0.7872(3) -0.2605(2) 0.0881(12) Uani 1 1 d .
H5A H 0.5042 -0.8128 -0.2621 0.106 Uiso 1 1 calc R
H5B H 0.6350 -0.8345 -0.3014 0.106 Uiso 1 1 calc R
O1 O 0.6834(2) -0.0711(2) 0.48862(19) 0.0649(8) Uani 1 1 d .
O2 O 1.1071(2) 0.3424(2) 0.67916(17) 0.0558(7) Uani 1 1 d .
O3 O 0.7032(2) -0.0700(2) 0.24536(17) 0.0502(7) Uani 1 1 d .
O4 O 1.1231(2) 0.3619(2) 0.43124(17) 0.0543(7) Uani 1 1 d .
O5 O 0.5552(2) 0.3123(2) 0.4144(2) 0.0784(9) Uani 1 1 d .
O6 O 0.6947(2) 0.4213(2) 0.35868(17) 0.0495(6) Uani 1 1 d .
O7 O 0.7906(3) 0.3216(2) 0.14241(19) 0.0705(8) Uani 1 1 d .
O8 O 0.5990(3) 0.2039(2) 0.15307(18) 0.0624(7) Uani 1 1 d .

loop_
_atom_site_aniso_label
_atom_site_aniso_U_11
_atom_site_aniso_U_22
_atom_site_aniso_U_33
_atom_site_aniso_U_23
_atom_site_aniso_U_13
_atom_site_aniso_U_12
C1 0.077(3) 0.039(3) 0.104(4) 0.033(3) 0.026(2) 0.017(2)
C2 0.072(3) 0.100(4) 0.058(3) 0.042(3) -0.030(2) -0.009(2)
C3 0.052(2) 0.043(3) 0.043(2) 0.025(2) 0.0103(19) 0.013(2)
C4 0.065(3) 0.049(3) 0.057(3) 0.035(2) 0.019(2) 0.020(2)
C5 0.047(2) 0.063(3) 0.047(2) 0.035(2) 0.0089(18) 0.018(2)
C6 0.040(2) 0.049(3) 0.039(2) 0.024(2) 0.0084(17) 0.0064(19)
C7 0.040(2) 0.037(2) 0.037(2) 0.0185(18) 0.0104(17) 0.0150(18)
C8 0.039(2) 0.038(2) 0.040(2) 0.0191(19) 0.0098(17) 0.0147(18)
C9 0.046(2) 0.042(2) 0.047(2) 0.028(2) 0.0066(18) 0.0074(17)
C10 0.044(2) 0.037(2) 0.035(2) 0.0149(18) 0.0012(16) 0.0064(16)
C11 0.032(2) 0.041(2) 0.037(2) 0.018(2) -0.0050(16) 0.0047(18)
C12 0.044(2) 0.034(2) 0.041(2) 0.0154(19) 0.005(2) 0.0050(18)
C13 0.035(2) 0.034(2) 0.036(2) 0.0207(18) 0.0001(16) 0.0040(16)
C14 0.042(2) 0.049(3) 0.046(2) 0.032(2) 0.0064(18) 0.0094(19)
C15 0.056(2) 0.034(2) 0.070(3) 0.018(2) 0.013(2) 0.0192(19)
C16 0.083(3) 0.065(3) 0.071(3) 0.029(2) -0.012(2) 0.029(2)
C17 0.039(2) 0.034(2) 0.042(2) 0.0175(19) 0.0041(17) 0.0030(17)
C18 0.056(3) 0.052(3) 0.045(3) 0.023(2) 0.008(2) 0.017(2)
C19 0.086(3) 0.099(4) 0.055(3) 0.035(3) -0.004(2) 0.040(3)
C20 0.089(3) 0.119(4) 0.062(3) 0.021(3) -0.001(3) 0.024(3)
C21 0.054(2) 0.040(2) 0.035(2) 0.0149(18) 0.0008(18) 0.0113(18)
C22 0.052(2) 0.048(3) 0.050(2) 0.022(2) 0.0146(19) 0.0007(19)
C23 0.049(2) 0.044(2) 0.036(2) 0.0194(19) 0.0116(18) 0.012(2)
C24 0.044(2) 0.048(3) 0.045(2) 0.021(2) 0.0161(18) 0.009(2)
C25 0.055(3) 0.056(3) 0.055(3) 0.018(2) 0.017(2) 0.009(2)
C26 0.047(3) 0.083(3) 0.065(3) 0.032(3) 0.017(2) 0.023(3)
C27 0.071(3) 0.065(3) 0.064(3) 0.031(3) 0.029(2) 0.030(2)
C28 0.051(3) 0.051(3) 0.041(2) 0.016(2) 0.0167(19) 0.016(2)
C29 0.068(3) 0.049(3) 0.043(3) 0.019(2) 0.019(2) 0.018(2)
C30 0.072(3) 0.052(3) 0.049(3) 0.025(2) 0.021(2) 0.024(2)
C31 0.068(3) 0.051(3) 0.035(2) 0.022(2) 0.016(2) 0.020(2)
C32 0.071(3) 0.058(3) 0.052(3) 0.023(2) 0.019(2) 0.030(2)
C33 0.068(3) 0.054(3) 0.075(3) 0.012(3) 0.028(2) 0.000(2)
C34 0.052(3) 0.069(3) 0.060(3) 0.030(3) 0.011(2) 0.015(2)
C35 0.076(3) 0.052(3) 0.079(3) 0.008(3) 0.040(3) 0.017(2)
C36 0.066(3) 0.052(3) 0.048(3) 0.019(2) 0.006(2) 0.012(2)
N1 0.0431(17) 0.0331(18) 0.0411(18) 0.0208(16) 0.0067(14) 0.0067(14)
N2 0.0374(16) 0.0360(18) 0.0336(17) 0.0187(14) 0.0008(14) 0.0067(13)
N3 0.0418(17) 0.0307(18) 0.0399(19) 0.0100(15) 0.0065(14) 0.0034(14)
N4 0.0419(18) 0.0385(18) 0.0380(19) 0.0152(15) 0.0066(15) 0.0007(14)
N5 0.078(2) 0.059(2) 0.089(3) 0.004(2) 0.007(2) -0.0002(19)
O1 0.0683(18) 0.0458(18) 0.087(2) 0.0460(16) -0.0024(15) -0.0033(14)
O2 0.0538(16) 0.0591(18) 0.0500(17) 0.0292(14) -0.0078(13) -0.0016(13)
O3 0.0586(16) 0.0330(15) 0.0549(16) 0.0221(14) -0.0034(12) 0.0016(12)
O4 0.0350(14) 0.0614(18) 0.0532(17) 0.0201(14) -0.0020(12) -0.0033(12)
O5 0.0679(18) 0.094(2) 0.129(3) 0.084(2) 0.0533(18) 0.0443(16)
O6 0.0530(15) 0.0376(16) 0.0666(17) 0.0264(14) 0.0193(13) 0.0189(12)
O7 0.082(2) 0.079(2) 0.074(2) 0.0573(18) 0.0141(15) 0.0181(16)
O8 0.0550(17) 0.0704(19) 0.0653(18) 0.0395(16) -0.0108(14) 0.0114(14)

loop_
_atom_type_symbol
_atom_type_description
_atom_type_scat_dispersion_real
_atom_type_scat_dispersion_imag
_atom_type_scat_source
C C 0.0033 0.0016 'International Tables Vol C Tables 4.2.6.8 and 6.1.1.4'
H H 0.0000 0.0000 'International Tables Vol C Tables 4.2.6.8 and 6.1.1.4'
N N 0.0061 0.0033 'International Tables Vol C Tables 4.2.6.8 and 6.1.1.4'
O O 0.0106 0.0060 'International Tables Vol C Tables 4.2.6.8 and 6.1.1.4'

loop_
_geom_angle_atom_site_label_1
_geom_angle_atom_site_label_2
_geom_angle_atom_site_label_3
_geom_angle
O1 C1 H1A 109.5
O1 C1 H1B 109.5
H1A C1 H1B 109.5
O1 C1 H1C 109.5
H1A C1 H1C 109.5
H1B C1 H1C 109.5
O2 C2 H2A 109.5
O2 C2 H2B 109.5
H2A C2 H2B 109.5
O2 C2 H2C 109.5
H2A C2 H2C 109.5
H2B C2 H2C 109.5
O1 C3 C4 123.9(3)
O1 C3 C8 116.0(3)
C4 C3 C8 120.1(3)
C3 C4 C5 119.9(3)
C3 C4 H4 120.0
C5 C4 H4 120.0
C6 C5 C4 120.1(3)
C6 C5 H5 120.0
C4 C5 H5 120.0
O2 C6 C5 122.9(3)
O2 C6 C7 116.3(3)
C5 C6 C7 120.7(3)
C6 C7 C8 119.6(3)
C6 C7 C10 119.6(3)
C8 C7 C10 120.8(3)
C7 C8 C3 119.6(3)
C7 C8 C9 122.0(3)
C3 C8 C9 118.3(3)
N1 C9 C8 115.8(2)
N1 C9 H9A 108.3
C8 C9 H9A 108.3
N1 C9 H9B 108.3
C8 C9 H9B 108.3
H9A C9 H9B 107.4
N2 C10 C7 114.3(3)
N2 C10 H10A 108.7
C7 C10 H10A 108.7
N2 C10 H10B 108.7
C7 C10 H10B 108.7
H10A C10 H10B 107.6
O3 C11 N3 126.2(3)
O3 C11 N1 126.1(3)
N3 C11 N1 107.6(3)
O4 C12 N2 125.8(3)
O4 C12 N4 126.6(3)
N2 C12 N4 107.6(3)
N1 C13 N2 113.8(2)
N1 C13 C14 110.9(3)
N2 C13 C14 108.8(3)
N1 C13 C17 103.4(3)
N2 C13 C17 102.3(2)
C14 C13 C17 117.5(3)
O5 C14 O6 124.6(3)
O5 C14 C13 124.6(3)
O6 C14 C13 110.7(3)
O6 C15 C16 113.0(3)
O6 C15 H15A 109.0
C16 C15 H15A 109.0
O6 C15 H15B 109.0
C16 C15 H15B 109.0
H15A C15 H15B 107.8
C15 C16 H16A 109.5
C15 C16 H16B 109.5
H16A C16 H16B 109.5
C15 C16 H16C 109.5
H16A C16 H16C 109.5
H16B C16 H16C 109.5
N3 C17 N4 114.4(3)
N3 C17 C18 110.5(3)
N4 C17 C18 110.4(3)
N3 C17 C13 102.2(3)
N4 C17 C13 103.2(2)
C18 C17 C13 115.9(3)
O7 C18 O8 126.0(4)
O7 C18 C17 125.2(4)
O8 C18 C17 108.7(3)
C20 C19 O8 110.8(3)
C20 C19 H19A 109.5
O8 C19 H19A 109.5
C20 C19 H19B 109.5
O8 C19 H19B 109.5
H19A C19 H19B 108.1
C19 C20 H20A 109.5
C19 C20 H20B 109.5
H20A C20 H20B 109.5
C19 C20 H20C 109.5
H20A C20 H20C 109.5
H20B C20 H20C 109.5
N3 C21 C23 113.1(2)
N3 C21 H21A 109.0
C23 C21 H21A 109.0
N3 C21 H21B 109.0
C23 C21 H21B 109.0
H21A C21 H21B 107.8
N4 C22 C24 114.7(3)
N4 C22 H22A 108.6
C24 C22 H22A 108.6
N4 C22 H22B 108.6
C24 C22 H22B 108.6
H22A C22 H22B 107.6
C24 C23 C28 120.1(3)
C24 C23 C21 120.6(3)
C28 C23 C21 119.4(3)
C25 C24 C23 119.1(3)
C25 C24 C22 119.5(3)
C23 C24 C22 121.3(3)
C26 C25 C24 121.2(4)
C26 C25 H25 119.4
C24 C25 H25 119.4
C25 C26 C27 120.2(4)
C25 C26 H26 119.9
C27 C26 H26 119.9
C26 C27 C28 120.4(4)
C26 C27 H27 119.8
C28 C27 H27 119.8
C27 C28 C23 119.0(3)
C27 C28 C29 117.9(3)
C23 C28 C29 123.1(3)
C30 C29 C28 173.4(4)
C29 C30 C31 176.5(4)
C32 C31 C33 116.9(4)
C32 C31 C30 123.2(3)
C33 C31 C30 119.9(4)
C31 C32 C34 122.2(4)
C31 C32 H32 118.9
C34 C32 H32 118.9
C35 C33 C31 121.2(4)
C35 C33 H33 119.4
C31 C33 H33 119.4
C36 C34 C32 120.6(4)
C36 C34 H34 119.7
C32 C34 H34 119.7
C33 C35 C36 121.8(4)
C33 C35 H35 119.1
C36 C35 H35 119.1
C34 C36 C35 117.3(4)
C34 C36 N5 121.5(4)
C35 C36 N5 121.2(4)
C11 N1 C13 111.6(3)
C11 N1 C9 120.9(3)
C13 N1 C9 121.7(3)
C12 N2 C10 123.3(3)
C12 N2 C13 113.0(3)
C10 N2 C13 122.7(2)
C11 N3 C17 114.0(3)
C11 N3 C21 123.1(3)
C17 N3 C21 122.1(3)
C12 N4 C17 112.4(3)
C12 N4 C22 119.5(3)
C17 N4 C22 121.6(3)
C36 N5 H5A 120.0
C36 N5 H5B 120.0
H5A N5 H5B 120.0
C3 O1 C1 119.2(3)
C6 O2 C2 117.8(3)
C14 O6 C15 116.9(3)
C18 O8 C19 116.0(3)

loop_
_geom_bond_atom_site_label_1
_geom_bond_atom_site_label_2
_geom_bond_distance
C1 O1 1.386(3)
C1 H1A 0.9600
C1 H1B 0.9600
C1 H1C 0.9600
C2 O2 1.427(3)
C2 H2A 0.9600
C2 H2B 0.9600
C2 H2C 0.9600
C3 O1 1.362(3)
C3 C4 1.385(4)
C3 C8 1.400(4)
C4 C5 1.386(4)
C4 H4 0.9300
C5 C6 1.382(4)
C5 H5 0.9300
C6 O2 1.380(3)
C6 C7 1.386(4)
C7 C8 1.395(4)
C7 C10 1.527(4)
C8 C9 1.522(4)
C9 N1 1.460(3)
C9 H9A 0.9700
C9 H9B 0.9700
C10 N2 1.453(3)
C10 H10A 0.9700
C10 H10B 0.9700
C11 O3 1.220(3)
C11 N3 1.366(4)
C11 N1 1.384(4)
C12 O4 1.213(3)
C12 N2 1.375(4)
C12 N4 1.378(4)
C13 N1 1.451(3)
C13 N2 1.458(3)
C13 C14 1.528(4)
C13 C17 1.572(4)
C14 O5 1.189(3)
C14 O6 1.312(3)
C15 O6 1.465(3)
C15 C16 1.501(4)
C15 H15A 0.9700
C15 H15B 0.9700
C16 H16A 0.9600
C16 H16B 0.9600
C16 H16C 0.9600
C17 N3 1.439(4)
C17 N4 1.445(3)
C17 C18 1.539(4)
C18 O7 1.186(4)
C18 O8 1.338(4)
C19 C20 1.429(4)
C19 O8 1.480(4)
C19 H19A 0.9700
C19 H19B 0.9700
C20 H20A 0.9600
C20 H20B 0.9600
C20 H20C 0.9600
C21 N3 1.468(3)
C21 C23 1.521(4)
C21 H21A 0.9700
C21 H21B 0.9700
C22 N4 1.465(4)
C22 C24 1.516(4)
C22 H22A 0.9700
C22 H22B 0.9700
C23 C24 1.402(4)
C23 C28 1.407(4)
C24 C25 1.379(4)
C25 C26 1.372(4)
C25 H25 0.9300
C26 C27 1.384(4)
C26 H26 0.9300
C27 C28 1.390(4)
C27 H27 0.9300
C28 C29 1.438(4)
C29 C30 1.184(4)
C30 C31 1.444(5)
C31 C32 1.375(4)
C31 C33 1.377(4)
C32 C34 1.381(4)
C32 H32 0.9300
C33 C35 1.373(4)
C33 H33 0.9300
C34 C36 1.374(4)
C34 H34 0.9300
C35 C36 1.381(4)
C35 H35 0.9300
C36 N5 1.384(4)
N5 H5A 0.8600
N5 H5B 0.8600

loop_
_geom_hbond_atom_site_label_D
_geom_hbond_atom_site_label_H
_geom_hbond_atom_site_label_A
_geom_hbond_distance_DH
_geom_hbond_distance_HA
_geom_hbond_distance_DA
_geom_hbond_angle_DHA
_geom_hbond_site_symmetry_A
N5 H5A O3 0.86 2.40 3.223(4) 159.3 2_645
C5 H5 O3 0.93 2.59 3.437(4) 152.3 2_756
C9 H9A O1 0.97 2.21 2.720(4) 111.5 .
C9 H9B O5 0.97 2.37 3.006(4) 122.5 .
C10 H10B O2 0.97 2.26 2.755(4) 110.4 .
C16 H16C O5 0.96 2.60 3.092(4) 112.2 .
C20 H20B O3 0.96 2.56 3.355(4) 140.1 2_655
C22 H22B O7 0.97 2.55 3.112(4) 117.0 .

loop_
_geom_torsion_atom_site_label_1
_geom_torsion_atom_site_label_2
_geom_torsion_atom_site_label_3
_geom_torsion_atom_site_label_4
_geom_torsion
O1 C3 C4 C5 -177.3(3)
C8 C3 C4 C5 1.8(5)
C3 C4 C5 C6 -0.9(5)
C4 C5 C6 O2 177.0(3)
C4 C5 C6 C7 0.0(5)
O2 C6 C7 C8 -177.2(3)
C5 C6 C7 C8 -0.1(5)
O2 C6 C7 C10 1.9(4)
C5 C6 C7 C10 179.1(3)
C6 C7 C8 C3 1.0(5)
C10 C7 C8 C3 -178.1(3)
C6 C7 C8 C9 177.2(3)
C10 C7 C8 C9 -1.9(4)
O1 C3 C8 C7 177.3(3)
C4 C3 C8 C7 -1.9(5)
O1 C3 C8 C9 0.9(4)
C4 C3 C8 C9 -178.2(3)
C7 C8 C9 N1 59.3(4)
C3 C8 C9 N1 -124.4(3)
C6 C7 C10 N2 124.1(3)
C8 C7 C10 N2 -56.8(4)
N1 C13 C14 O5 19.3(5)
N2 C13 C14 O5 -106.6(4)
C17 C13 C14 O5 137.9(4)
N1 C13 C14 O6 -163.5(3)
N2 C13 C14 O6 70.6(3)
C17 C13 C14 O6 -44.9(4)
N1 C13 C17 N3 -6.7(3)
N2 C13 C17 N3 111.8(2)
C14 C13 C17 N3 -129.2(3)
N1 C13 C17 N4 -125.7(2)
N2 C13 C17 N4 -7.2(3)
C14 C13 C17 N4 111.8(3)
N1 C13 C17 C18 113.6(3)
N2 C13 C17 C18 -128.0(3)
C14 C13 C17 C18 -8.9(4)
N3 C17 C18 O7 -122.3(4)
N4 C17 C18 O7 5.2(5)
C13 C17 C18 O7 122.1(4)
N3 C17 C18 O8 57.5(3)
N4 C17 C18 O8 -175.0(3)
C13 C17 C18 O8 -58.2(4)
N3 C21 C23 C24 -56.7(4)
N3 C21 C23 C28 123.2(3)
C28 C23 C24 C25 -2.8(5)
C21 C23 C24 C25 177.1(3)
C28 C23 C24 C22 175.1(3)
C21 C23 C24 C22 -5.1(5)
N4 C22 C24 C25 -119.1(3)
N4 C22 C24 C23 63.0(4)
C23 C24 C25 C26 2.3(5)
C22 C24 C25 C26 -175.6(3)
C24 C25 C26 C27 -0.8(6)
C25 C26 C27 C28 -0.1(6)
C26 C27 C28 C23 -0.4(5)
C26 C27 C28 C29 177.0(3)
C24 C23 C28 C27 1.8(5)
C21 C23 C28 C27 -178.0(3)
C24 C23 C28 C29 -175.4(3)
C21 C23 C28 C29 4.8(5)
C27 C28 C29 C30 -27(4)
C23 C28 C29 C30 150(4)
C28 C29 C30 C31 -11(10)
C29 C30 C31 C32 -176(100)
C29 C30 C31 C33 3(7)
C33 C31 C32 C34 0.0(6)
C30 C31 C32 C34 178.9(3)
C32 C31 C33 C35 0.1(6)
C30 C31 C33 C35 -178.8(4)
C31 C32 C34 C36 -1.0(6)
C31 C33 C35 C36 0.7(7)
C32 C34 C36 C35 1.7(6)
C32 C34 C36 N5 -176.9(3)
C33 C35 C36 C34 -1.5(6)
C33 C35 C36 N5 177.0(4)
O3 C11 N1 C13 171.9(3)
N3 C11 N1 C13 -11.1(3)
O3 C11 N1 C9 18.2(5)
N3 C11 N1 C9 -164.8(2)
N2 C13 N1 C11 -99.2(3)
C14 C13 N1 C11 137.8(3)
C17 C13 N1 C11 11.0(3)
N2 C13 N1 C9 54.3(4)
C14 C13 N1 C9 -68.8(3)
C17 C13 N1 C9 164.5(2)
C8 C9 N1 C11 77.9(4)
C8 C9 N1 C13 -73.1(4)
O4 C12 N2 C10 -6.2(5)
N4 C12 N2 C10 175.7(3)
O4 C12 N2 C13 -175.4(3)
N4 C12 N2 C13 6.5(4)
C7 C10 N2 C12 -91.4(3)
C7 C10 N2 C13 76.8(3)
N1 C13 N2 C12 111.5(3)
C14 C13 N2 C12 -124.3(3)
C17 C13 N2 C12 0.7(3)
N1 C13 N2 C10 -57.7(4)
C14 C13 N2 C10 66.5(3)
C17 C13 N2 C10 -168.5(3)
O3 C11 N3 C17 -176.7(3)
N1 C11 N3 C17 6.3(3)
O3 C11 N3 C21 -7.3(5)
N1 C11 N3 C21 175.6(2)
N4 C17 N3 C11 111.3(3)
C18 C17 N3 C11 -123.4(3)
C13 C17 N3 C11 0.5(3)
N4 C17 N3 C21 -58.2(4)
C18 C17 N3 C21 67.1(4)
C13 C17 N3 C21 -169.0(2)
C23 C21 N3 C11 -89.9(4)
C23 C21 N3 C17 78.7(4)
O4 C12 N4 C17 170.0(3)
N2 C12 N4 C17 -11.9(4)
O4 C12 N4 C22 17.9(5)
N2 C12 N4 C22 -164.1(3)
N3 C17 N4 C12 -98.3(3)
C18 C17 N4 C12 136.4(3)
C13 C17 N4 C12 11.9(3)
N3 C17 N4 C22 53.2(4)
C18 C17 N4 C22 -72.1(4)
C13 C17 N4 C22 163.4(3)
C24 C22 N4 C12 76.2(4)
C24 C22 N4 C17 -73.4(4)
C4 C3 O1 C1 -7.2(5)
C8 C3 O1 C1 173.6(3)
C5 C6 O2 C2 -10.6(5)
C7 C6 O2 C2 166.5(3)
O5 C14 O6 C15 7.8(5)
C13 C14 O6 C15 -169.4(2)
C16 C15 O6 C14 -78.3(4)
O7 C18 O8 C19 -1.5(5)
C17 C18 O8 C19 178.8(3)
C20 C19 O8 C18 81.8(4)
